data_4022533
loop_
_publ_author_name
'Koji Miki'
'Kouichi Ohe'
'Sakae Uemura'

_publ_section_title
;
 Ruthenium-Catalyzed Cyclopropanation of Alkenes Using
 Propargylic Carboxylates as Precursors of Vinylcarbenoids
;
_journal_name_full 'Journal of Organic Chemistry'
_journal_page_first 8505
_journal_page_last 8513
_journal_paper_doi 10.1021/jo034841a
_journal_volume 68
_journal_year 2003
_chemical_formula_moiety 'C18 H22 O2 '
_chemical_formula_sum 'C18 H22 O2'
_chemical_formula_weight 270.37
_space_group_IT_number 14
_symmetry_cell_setting monoclinic
_symmetry_Int_Tables_number 14
_symmetry_space_group_name_Hall '-P 2ybc'
_symmetry_space_group_name_H-M 'P 1 21/c 1'
_audit_creation_date 2003-06-19
_audit_creation_method 'by CrystalStructure v2.00'
_cell_angle_alpha 90
_cell_angle_beta 106.929(2)
_cell_angle_gamma 90
_cell_formula_units_Z 4
_cell_length_a 15.6250(8)
_cell_length_b 5.9354(3)
_cell_length_c 17.382(1)
_cell_measurement_reflns_used 10445
_cell_measurement_temperature 296.1
_cell_measurement_theta_max 27.5
_cell_measurement_theta_min 1.4
_cell_volume 1542.2(1)
_computing_cell_refinement PROCESS-AUTO
_computing_data_collection PROCESS-AUTO
_computing_data_reduction CrystalStructure
_computing_publication_material 'CrystalStructure Ver. 2.00'
_computing_structure_refinement CRYSTALS
_computing_structure_solution SIR92
_diffrn_detector_area_resol_mean 10.00
_diffrn_measured_fraction_theta_full 0.9279
_diffrn_measured_fraction_theta_max 0.9279
_diffrn_measurement_device_type 'Rigaku RAXIS-RAPID'
_diffrn_measurement_method \w
_diffrn_radiation_type 'Mo K\a'
_diffrn_radiation_wavelength 0.7107
_diffrn_reflns_av_R_equivalents 0.025
_diffrn_reflns_limit_h_max 20
_diffrn_reflns_limit_h_min -20
_diffrn_reflns_limit_k_max 7
_diffrn_reflns_limit_k_min -7
_diffrn_reflns_limit_l_max 22
_diffrn_reflns_limit_l_min -22
_diffrn_reflns_number 12793
_diffrn_reflns_theta_full 27.48
_diffrn_reflns_theta_max 27.48
_exptl_absorpt_coefficient_mu 0.074
_exptl_absorpt_correction_T_max 0.971
_exptl_absorpt_correction_T_min 0.853
_exptl_absorpt_correction_type multi-scan
_exptl_absorpt_process_details
;
    Higashi, T. (1995). Program for Absorption Correction.
    Rigaku Corporation, Tokyo, Japan.
;
_exptl_crystal_colour colorless
_exptl_crystal_density_diffrn 1.164
_exptl_crystal_density_method 'not measured'
_exptl_crystal_description block
_exptl_crystal_size_max 1.50
_exptl_crystal_size_mid 0.60
_exptl_crystal_size_min 0.40
_refine_diff_density_max 0.18
_refine_diff_density_min -0.15
_refine_ls_extinction_method none
_refine_ls_goodness_of_fit_ref 1.719
_refine_ls_hydrogen_treatment refall
_refine_ls_number_parameters 260
_refine_ls_number_reflns 2004
_refine_ls_R_factor_gt 0.0460
_refine_ls_shift/su_max 0.0560
_refine_ls_structure_factor_coef F
_refine_ls_weighting_details 'w = 1.0'
_refine_ls_weighting_scheme unit
_refine_ls_wR_factor_ref 0.0430
_reflns_number_gt 2004
_reflns_number_total 3616
_reflns_threshold_expression F^2^>2.0\s(F^2^)
_cod_data_source_file jo034841asi20030619_032651.cif
_cod_data_source_block '_miki1225_________________'
_cod_original_sg_symbol_H-M 'P 21/c'
_cod_original_formula_sum 'C18 H22 O2 '
_cod_database_code 4022533

loop_
_symmetry_equiv_pos_as_xyz
x,y,z
-x,-y,-z
-x,y+1/2,-z+1/2
x,-y+1/2,z+1/2

loop_
_atom_site_label
_atom_site_type_symbol
_atom_site_fract_x
_atom_site_fract_y
_atom_site_fract_z
_atom_site_U_iso_or_equiv
_atom_site_adp_type
_atom_site_occupancy
_atom_site_symmetry_multiplicity
_atom_site_calc_flag
O1 O 0.6558(1) -0.2686(3) 0.1356(1) 0.0602(6) Uani 1.00 1 d
O2 O 0.5606(2) -0.0930(4) 0.1891(1) 0.0912(9) Uani 1.00 1 d
C1 C 0.8516(2) 0.0415(6) 0.2254(2) 0.068(1) Uani 1.00 1 d
C2 C 0.8014(3) -0.0959(8) 0.2697(2) 0.084(1) Uani 1.00 1 d
C3 C 0.7496(2) 0.0457(6) 0.2011(2) 0.068(1) Uani 1.00 1 d
C4 C 0.6937(2) -0.0572(5) 0.1257(2) 0.0550(8) Uani 1.00 1 d
C5 C 0.6785(2) 0.0205(5) 0.0518(2) 0.0544(8) Uani 1.00 1 d
C6 C 0.7205(2) 0.2337(6) 0.0343(2) 0.067(1) Uani 1.00 1 d
C7 C 0.7683(2) 0.1980(6) -0.0295(2) 0.067(1) Uani 1.00 1 d
C8 C 0.7065(3) 0.0903(7) -0.1045(2) 0.075(1) Uani 1.00 1 d
C9 C 0.6692(3) -0.1313(7) -0.0845(2) 0.075(1) Uani 1.00 1 d
C10 C 0.6195(2) -0.0957(7) -0.0213(2) 0.066(1) Uani 1.00 1 d
C11 C 0.9022(2) -0.0589(5) 0.1740(1) 0.0533(8) Uani 1.00 1 d
C12 C 0.8826(2) -0.2688(5) 0.1383(2) 0.0583(9) Uani 1.00 1 d
C13 C 0.9318(2) -0.3546(6) 0.0910(2) 0.067(1) Uani 1.00 1 d
C14 C 1.0013(2) -0.2350(7) 0.0780(2) 0.074(1) Uani 1.00 1 d
C15 C 1.0220(2) -0.0288(7) 0.1128(2) 0.074(1) Uani 1.00 1 d
C16 C 0.9734(2) 0.0584(6) 0.1602(2) 0.0636(9) Uani 1.00 1 d
C17 C 0.5866(2) -0.2635(6) 0.1679(2) 0.0627(9) Uani 1.00 1 d
C18 C 0.5502(2) -0.4923(6) 0.1720(2) 0.087(1) Uani 1.00 1 d
H1 H 0.882(2) 0.172(5) 0.255(2) 0.074(9) Uiso 1.00 1 c
H2 H 0.805(2) -0.049(6) 0.328(2) 0.11(1) Uiso 1.00 1 c
H3 H 0.796(2) -0.254(5) 0.262(2) 0.07(1) Uiso 1.00 1 c
H4 H 0.724(2) 0.177(5) 0.212(2) 0.067(9) Uiso 1.00 1 c
H5 H 0.763(2) 0.299(5) 0.082(2) 0.074(9) Uiso 1.00 1 c
H6 H 0.672(2) 0.350(5) 0.016(2) 0.08(1) Uiso 1.00 1 c
H7 H 0.822(2) 0.100(5) -0.009(1) 0.062(8) Uiso 1.00 1 c
H8 H 0.794(2) 0.351(5) -0.042(2) 0.077(9) Uiso 1.00 1 c
H9 H 0.738(2) 0.066(5) -0.143(2) 0.08(1) Uiso 1.00 1 c
H10 H 0.652(2) 0.200(5) -0.131(2) 0.076(9) Uiso 1.00 1 c
H11 H 0.724(2) -0.246(5) -0.063(2) 0.09(1) Uiso 1.00 1 c
H12 H 0.626(2) -0.202(5) -0.136(2) 0.09(1) Uiso 1.00 1 c
H13 H 0.564(2) 0.005(5) -0.049(2) 0.09(1) Uiso 1.00 1 c
H14 H 0.596(2) -0.242(5) -0.010(2) 0.065(8) Uiso 1.00 1 c
H15 H 0.835(2) -0.356(5) 0.144(2) 0.066(9) Uiso 1.00 1 c
H16 H 0.914(2) -0.505(5) 0.063(2) 0.08(1) Uiso 1.00 1 c
H17 H 1.041(2) -0.301(6) 0.045(2) 0.11(1) Uiso 1.00 1 c
H18 H 1.075(2) 0.058(6) 0.104(2) 0.10(1) Uiso 1.00 1 c
H19 H 0.986(2) 0.192(5) 0.185(2) 0.064(9) Uiso 1.00 1 c
H20 H 0.5020(2) -0.4855(6) 0.1950(2) 0.108(2) Uiso 1.00 1 c
H21 H 0.5296(2) -0.5533(6) 0.1193(2) 0.108(2) Uiso 1.00 1 c
H22 H 0.5962(2) -0.5854(6) 0.2043(2) 0.108(2) Uiso 1.00 1 c

loop_
_atom_site_aniso_label
_atom_site_aniso_U_11
_atom_site_aniso_U_22
_atom_site_aniso_U_33
_atom_site_aniso_U_12
_atom_site_aniso_U_13
_atom_site_aniso_U_23
O1 0.067(1) 0.060(1) 0.062(1) -0.000(1) 0.032(1) -0.002(1)
O2 0.094(2) 0.089(2) 0.114(2) 0.015(2) 0.065(2) 0.001(2)
C1 0.077(2) 0.068(2) 0.052(2) -0.007(2) 0.008(1) -0.018(2)
C2 0.097(3) 0.110(3) 0.047(2) -0.004(3) 0.023(2) -0.008(2)
C3 0.076(2) 0.073(2) 0.057(2) 0.004(2) 0.024(2) -0.020(2)
C4 0.058(2) 0.055(2) 0.057(2) -0.001(1) 0.025(1) -0.009(1)
C5 0.055(2) 0.055(2) 0.057(2) -0.001(1) 0.021(1) -0.007(1)
C6 0.080(2) 0.056(2) 0.067(2) -0.006(2) 0.022(2) -0.005(2)
C7 0.069(2) 0.067(2) 0.067(2) -0.010(2) 0.023(2) 0.006(2)
C8 0.082(2) 0.091(3) 0.055(2) -0.005(2) 0.025(2) 0.006(2)
C9 0.088(2) 0.085(2) 0.053(2) -0.019(2) 0.020(2) -0.013(2)
C10 0.062(2) 0.078(2) 0.055(2) -0.015(2) 0.010(1) -0.000(2)
C11 0.058(2) 0.052(2) 0.043(1) -0.003(1) 0.003(1) -0.000(1)
C12 0.063(2) 0.052(2) 0.057(2) -0.009(2) 0.014(1) -0.001(1)
C13 0.075(2) 0.062(2) 0.062(2) 0.006(2) 0.014(2) -0.007(2)
C14 0.066(2) 0.091(3) 0.065(2) 0.010(2) 0.019(2) 0.005(2)
C15 0.061(2) 0.090(3) 0.067(2) -0.007(2) 0.016(2) 0.013(2)
C16 0.066(2) 0.052(2) 0.059(2) -0.010(2) -0.004(1) 0.003(2)
C17 0.061(2) 0.079(2) 0.051(2) 0.005(2) 0.020(1) 0.009(2)
C18 0.087(2) 0.092(3) 0.091(3) -0.010(2) 0.041(2) 0.016(2)

loop_
_atom_type_symbol
_atom_type_description
_atom_type_scat_dispersion_real
_atom_type_scat_dispersion_imag
_atom_type_scat_source
C C 0.006 0.003
;
International Tables for Crystallography
(1992, Vol. C, Tables 4.2.6.8 and 6.1.1.4)
;
H H 0.000 0.000
;
International Tables for Crystallography
(1992, Vol. C, Table 6.1.1.4)
;
O O 0.017 0.010
;
International Tables for Crystallography
(1992, Vol. C, Tables 4.2.6.8 and 6.1.1.4)
;

loop_
_geom_angle_atom_site_label_1
_geom_angle_atom_site_label_2
_geom_angle_atom_site_label_3
_geom_angle
_geom_angle_publ_flag
C4 O1 C17 116.2(2) yes
C2 C1 C3 59.1(2) yes
C2 C1 C11 123.0(3) yes
C3 C1 C11 122.6(2) yes
C2 C1 H1 114.2(16) no
C3 C1 H1 116.5(16) no
C11 C1 H1 112.0(16) no
C1 C2 C3 61.6(2) yes
C1 C2 H2 118.3(19) no
C3 C2 H2 119.6(19) no
C1 C2 H3 121.0(18) no
C3 C2 H3 116.5(19) no
H2 C2 H3 111.6(27) no
C1 C3 C2 59.3(2) yes
C1 C3 C4 122.6(3) yes
C2 C3 C4 121.3(3) yes
C1 C3 H4 116.3(17) no
C2 C3 H4 118.5(17) no
C4 C3 H4 110.5(17) no
O1 C4 C3 114.7(2) yes
O1 C4 C5 117.6(2) yes
C3 C4 C5 127.7(3) yes
C4 C5 C6 121.8(3) yes
C4 C5 C10 123.7(3) yes
C6 C5 C10 114.5(3) yes
C5 C6 C7 111.5(3) yes
C5 C6 H5 113.3(17) no
C7 C6 H5 108.5(16) no
C5 C6 H6 108.2(17) no
C7 C6 H6 110.4(16) no
H5 C6 H6 104.8(23) no
C6 C7 C8 111.1(3) yes
C6 C7 H7 111.0(15) no
C8 C7 H7 108.8(15) no
C6 C7 H8 109.7(15) no
C8 C7 H8 112.0(15) no
H7 C7 H8 104.0(20) no
C7 C8 C9 111.0(3) yes
C7 C8 H9 109.3(18) no
C9 C8 H9 110.2(20) no
C7 C8 H10 110.3(15) no
C9 C8 H10 108.4(15) no
H9 C8 H10 107.6(23) no
C8 C9 C10 110.7(3) yes
C8 C9 H11 108.0(17) no
C10 C9 H11 111.1(16) no
C8 C9 H12 110.6(16) no
C10 C9 H12 109.3(16) no
H11 C9 H12 107.0(23) no
C5 C10 C9 110.8(3) yes
C5 C10 H13 110.0(17) no
C9 C10 H13 106.0(16) no
C5 C10 H14 113.8(15) no
C9 C10 H14 109.0(16) no
H13 C10 H14 106.8(22) no
C1 C11 C12 123.1(3) yes
C1 C11 C16 119.8(3) yes
C12 C11 C16 117.1(3) yes
C11 C12 C13 120.7(3) yes
C11 C12 H15 121.9(17) no
C13 C12 H15 117.3(17) no
C12 C13 C14 120.9(3) yes
C12 C13 H16 119.2(17) no
C14 C13 H16 119.7(17) no
C13 C14 C15 119.4(3) yes
C13 C14 H17 121.8(20) no
C15 C14 H17 118.8(20) no
C14 C15 C16 120.2(3) yes
C14 C15 H18 118.9(19) no
C16 C15 H18 120.8(19) no
C11 C16 C15 121.6(3) yes
C11 C16 H19 116.4(18) no
C15 C16 H19 122.0(18) no
O1 C17 O2 122.2(3) yes
O1 C17 C18 111.2(3) yes
O2 C17 C18 126.6(3) yes
C17 C18 H20 110.06(18) no
C17 C18 H21 109.28(18) no
H20 C18 H21 109.473(6) no
C17 C18 H22 109.06(18) no
H20 C18 H22 109.470(4) no
H21 C18 H22 109.473 no

loop_
_geom_bond_atom_site_label_1
_geom_bond_atom_site_label_2
_geom_bond_distance
_geom_bond_publ_flag
O1 C4 1.419(3) yes
O1 C17 1.357(3) yes
O2 C17 1.187(4) yes
C1 C2 1.492(5) yes
C1 C3 1.525(4) yes
C1 C11 1.478(4) yes
C1 H1 0.98(3) no
C2 C3 1.489(5) yes
C2 H2 1.04(3) no
C2 H3 0.95(3) no
C3 C4 1.479(4) yes
C3 H4 0.93(3) no
C4 C5 1.320(3) yes
C5 C6 1.497(4) yes
C5 C10 1.502(4) yes
C6 C7 1.523(4) yes
C6 H5 0.98(3) no
C6 H6 1.00(3) no
C7 C8 1.519(4) yes
C7 H7 1.00(3) no
C7 H8 1.04(3) no
C8 C9 1.519(5) yes
C8 H9 0.95(3) no
C8 H10 1.06(3) no
C9 C10 1.533(4) yes
C9 H11 1.07(3) no
C9 H12 1.04(3) no
C10 H13 1.04(3) no
C10 H14 0.99(3) no
C11 C12 1.386(4) yes
C11 C16 1.391(4) yes
C12 C13 1.376(4) yes
C12 H15 0.94(3) no
C13 C14 1.370(4) yes
C13 H16 1.02(3) no
C14 C15 1.362(5) yes
C14 H17 1.04(3) no
C15 C16 1.374(5) yes
C15 H18 1.02(3) no
C16 H19 0.89(3) no
C17 C18 1.482(4) yes
C18 H20 0.950 no
C18 H21 0.94999(6) no
C18 H22 0.950 no

loop_
_geom_contact_atom_site_label_1
_geom_contact_atom_site_label_2
_geom_contact_site_symmetry_2
_geom_contact_distance
_geom_contact_publ_flag
O1 O2 . 2.229(3) yes
O1 C1 . 3.522(4) yes
O1 C2 . 2.927(4) yes
O1 C3 . 2.440(4) yes
O1 C4 . 1.419(3) yes
O1 C5 . 2.344(3) yes
O1 C10 . 2.813(4) yes
O1 C12 . 3.530(4) yes
O1 C17 . 1.357(3) yes
O1 C18 . 2.344(3) yes
O1 H3 . 2.62(3) no
O1 H4 1_545 3.59(3) no
O1 H4 . 3.01(3) no
O1 H5 1_545 3.34(3) no
O1 H6 1_545 3.14(3) no
O1 H13 . 3.50(3) no
O1 H14 . 2.43(3) no
O1 H15 . 2.80(3) no
O1 H20 . 3.153(3) no
O1 H21 . 2.549(4) no
O1 H22 . 2.544(4) no
O2 C3 . 3.014(4) yes
O2 C4 . 2.630(3) yes
O2 C5 . 3.479(3) yes
O2 C10 2_655 3.592(4) yes
O2 C17 . 1.187(4) yes
O2 C18 . 2.388(4) yes
O2 C18 1_565 3.578(4) yes
O2 C18 3_655 3.408(3) yes
O2 H4 . 2.94(3) no
O2 H10 2_655 3.24(3) no
O2 H12 2_655 3.29(3) no
O2 H12 4_545 3.16(3) no
O2 H13 2_655 2.70(3) no
O2 H20 . 2.516(4) no
O2 H20 3_655 2.564(4) no
O2 H21 . 2.971(4) no
O2 H21 1_565 3.410(4) no
O2 H22 . 2.972(4) no
O2 H22 1_565 3.062(4) no
O2 H22 3_655 3.476(3) no
C1 C2 . 1.492(5) yes
C1 C3 . 1.525(4) yes
C1 C4 . 2.635(4) yes
C1 C5 . 3.418(4) yes
C1 C6 . 3.544(5) yes
C1 C11 . 1.478(4) yes
C1 C12 . 2.518(4) yes
C1 C16 . 2.483(5) yes
C1 H1 . 0.98(3) no
C1 H2 . 2.19(3) no
C1 H3 . 2.14(3) no
C1 H4 . 2.11(3) no
C1 H5 . 2.91(3) no
C1 H15 . 2.72(3) no
C1 H19 . 2.57(3) no
C1 H19 3_745 3.30(3) no
C2 C3 . 1.489(5) yes
C2 C4 . 2.587(4) yes
C2 C11 . 2.611(4) yes
C2 C12 . 3.092(5) yes
C2 C17 . 3.453(5) yes
C2 H1 . 2.09(3) no
C2 H2 . 1.04(3) no
C2 H3 . 0.95(3) no
C2 H4 . 2.10(3) no
C2 H9 4_545 3.46(3) no
C2 H11 4_545 3.58(3) no
C2 H15 . 2.85(3) no
C2 H18 3_745 3.21(3) no
C2 H19 3_745 3.42(3) no
C3 C4 . 1.479(4) yes
C3 C5 . 2.513(4) yes
C3 C6 . 3.015(5) yes
C3 C11 . 2.635(4) yes
C3 C12 . 3.211(4) yes
C3 C17 . 3.056(4) yes
C3 H1 . 2.15(3) no
C3 H2 . 2.20(3) no
C3 H3 . 2.09(3) no
C3 H4 . 0.93(3) no
C3 H5 . 2.62(3) no
C3 H6 . 3.58(3) no
C3 H15 . 3.03(3) no
C3 H22 1_565 3.259(5) no
C4 C5 . 1.320(3) yes
C4 C6 . 2.463(4) yes
C4 C7 . 3.573(4) yes
C4 C9 . 3.589(4) yes
C4 C10 . 2.490(4) yes
C4 C11 . 3.119(4) yes
C4 C12 . 3.156(4) yes
C4 C17 . 2.357(4) yes
C4 H1 . 3.43(3) no
C4 H2 . 3.44(3) no
C4 H3 . 2.71(3) no
C4 H4 . 2.00(3) no
C4 H5 . 2.59(3) no
C4 H6 . 3.03(3) no
C4 H13 . 3.14(3) no
C4 H14 . 2.64(3) no
C4 H15 . 2.77(3) no
C5 C6 . 1.497(4) yes
C5 C7 . 2.497(4) yes
C5 C8 . 2.905(4) yes
C5 C9 . 2.499(4) yes
C5 C10 . 1.502(4) yes
C5 C11 . 3.554(4) yes
C5 C12 . 3.549(4) yes
C5 C17 . 3.266(4) yes
C5 H4 . 2.83(3) no
C5 H5 . 2.09(3) no
C5 H6 . 2.04(3) no
C5 H7 . 2.78(2) no
C5 H8 . 3.39(3) no
C5 H10 . 3.27(3) no
C5 H11 . 2.80(3) no
C5 H12 . 3.39(3) no
C5 H13 . 2.10(3) no
C5 H14 . 2.10(3) no
C5 H15 . 3.35(3) no
C6 C7 . 1.523(4) yes
C6 C8 . 2.508(5) yes
C6 C9 . 2.940(5) yes
C6 C10 . 2.522(5) yes
C6 C11 . 3.600(4) yes
C6 H4 . 3.10(3) no
C6 H5 . 0.98(3) no
C6 H6 . 1.00(3) no
C6 H7 . 2.10(3) no
C6 H8 . 2.12(3) no
C6 H9 . 3.32(3) no
C6 H10 . 2.77(3) no
C6 H11 . 3.32(3) no
C6 H11 1_565 3.53(3) no
C6 H13 . 2.80(3) no
C6 H14 . 3.39(3) no
C6 H15 1_565 3.28(3) no
C6 H16 1_565 3.30(3) no
C7 C8 . 1.519(4) yes
C7 C9 . 2.504(5) yes
C7 C10 . 2.943(5) yes
C7 H2 4_554 3.41(3) no
C7 H5 . 2.05(3) no
C7 H6 . 2.09(3) no
C7 H7 . 1.00(3) no
C7 H8 . 1.04(3) no
C7 H9 . 2.04(3) no
C7 H10 . 2.14(3) no
C7 H11 . 2.74(3) no
C7 H11 1_565 3.39(3) no
C7 H12 . 3.41(3) no
C7 H13 . 3.31(3) no
C7 H16 1_565 2.95(3) no
C7 H17 2_755 3.13(3) no
C7 H18 2_755 3.44(3) no
C8 C9 . 1.519(5) yes
C8 C10 . 2.511(5) yes
C8 H2 4_554 3.49(3) no
C8 H4 4_554 3.55(3) no
C8 H5 . 3.34(3) no
C8 H6 . 2.78(3) no
C8 H7 . 2.07(3) no
C8 H8 . 2.14(3) no
C8 H9 . 0.95(3) no
C8 H10 . 1.06(3) no
C8 H11 . 2.11(3) no
C8 H12 . 2.12(3) no
C8 H13 . 2.72(3) no
C8 H14 . 3.36(3) no
C8 H18 2_755 3.52(3) no
C8 H22 4_544 3.267(5) no
C9 C10 . 1.533(4) yes
C9 H2 4_544 3.50(3) no
C9 H6 1_545 3.54(3) no
C9 H6 . 3.34(3) no
C9 H7 . 2.74(3) no
C9 H8 . 3.42(3) no
C9 H9 . 2.05(3) no
C9 H10 . 2.11(3) no
C9 H11 . 1.07(3) no
C9 H12 . 1.04(3) no
C9 H13 . 2.08(3) no
C9 H14 . 2.08(3) no
C9 H21 2_645 3.525(5) no
C10 H5 . 3.38(3) no
C10 H6 1_545 3.41(3) no
C10 H6 . 2.79(3) no
C10 H7 . 3.32(2) no
C10 H9 . 3.33(3) no
C10 H10 . 2.75(3) no
C10 H11 . 2.16(3) no
C10 H12 . 2.12(3) no
C10 H13 . 1.04(3) no
C10 H13 2_655 3.47(3) no
C10 H14 . 0.99(3) no
C10 H21 2_645 3.219(5) no
C11 C12 . 1.386(4) yes
C11 C13 . 2.401(4) yes
C11 C14 . 2.789(4) yes
C11 C15 . 2.414(4) yes
C11 C16 . 1.391(4) yes
C11 H1 . 2.06(3) no
C11 H2 . 3.45(3) no
C11 H3 . 2.82(3) no
C11 H4 . 3.36(3) no
C11 H5 . 3.13(3) no
C11 H7 . 3.20(3) no
C11 H15 . 2.04(3) no
C11 H16 . 3.32(3) no
C11 H18 . 3.34(3) no
C11 H19 . 1.96(3) no
C11 H19 3_745 2.96(3) no
C12 C13 . 1.376(4) yes
C12 C14 . 2.389(5) yes
C12 C15 . 2.745(5) yes
C12 C16 . 2.370(4) yes
C12 H1 . 3.32(3) no
C12 H3 . 2.87(3) no
C12 H5 1_545 3.16(3) no
C12 H7 . 3.29(3) no
C12 H15 . 0.94(3) no
C12 H16 . 2.08(3) no
C12 H17 . 3.34(3) no
C12 H19 1_545 3.57(3) no
C12 H19 . 3.16(3) no
C12 H19 3_745 3.17(3) no
C13 C14 . 1.370(4) yes
C13 C15 . 2.358(5) yes
C13 C16 . 2.724(5) yes
C13 H1 3_745 3.33(3) no
C13 H5 1_545 3.31(3) no
C13 H7 . 3.39(3) no
C13 H8 1_545 3.18(3) no
C13 H15 . 1.99(3) no
C13 H16 . 1.02(3) no
C13 H17 . 2.11(3) no
C13 H17 2_745 3.25(3) no
C13 H18 . 3.28(3) no
C13 H19 1_545 3.13(3) no
C14 C15 . 1.362(5) yes
C14 C15 2_755 3.590(5) yes
C14 C16 . 2.372(5) yes
C14 H1 3_745 2.99(3) no
C14 H2 3_745 3.53(3) no
C14 H7 . 3.41(3) no
C14 H7 2_755 3.41(2) no
C14 H8 2_755 3.49(3) no
C14 H15 . 3.21(3) no
C14 H16 . 2.08(3) no
C14 H16 2_745 3.46(3) no
C14 H17 . 1.04(3) no
C14 H17 2_745 3.43(3) no
C14 H18 . 2.06(3) no
C14 H18 2_755 3.22(3) no
C14 H19 . 3.19(3) no
C15 C16 . 1.374(5) yes
C15 H1 3_745 2.94(3) no
C15 H3 3_755 3.45(3) no
C15 H7 . 3.31(3) no
C15 H7 2_755 3.46(3) no
C15 H16 . 3.28(3) no
C15 H16 1_565 3.52(3) no
C15 H17 . 2.07(4) no
C15 H17 2_755 3.28(3) no
C15 H18 . 1.02(3) no
C15 H19 . 2.00(3) no
C16 H1 . 2.56(3) no
C16 H1 3_745 3.25(3) no
C16 H5 . 3.48(3) no
C16 H7 . 3.20(3) no
C16 H15 . 3.23(3) no
C16 H16 1_565 3.09(3) no
C16 H17 . 3.30(4) no
C16 H18 . 2.09(3) no
C16 H19 . 0.89(3) no
C16 H19 3_745 3.38(3) no
C17 C18 . 1.482(4) yes
C17 H3 . 3.20(3) no
C17 H4 . 3.33(3) no
C17 H12 4_545 3.29(3) no
C17 H13 2_655 3.06(3) no
C17 H14 . 3.13(3) no
C17 H20 . 2.016(4) no
C17 H20 3_655 3.498(4) no
C17 H21 . 2.007(5) no
C17 H22 . 2.004(5) no
C18 H4 1_545 3.25(3) no
C18 H10 2_655 3.49(3) no
C18 H10 4_545 3.54(3) no
C18 H12 2_645 3.20(3) no
C18 H12 4_545 3.40(3) no
C18 H14 2_645 3.45(3) no
C18 H20 . 0.950 no
C18 H21 . 0.94999(6) no
C18 H22 . 0.950 no
H1 H2 . 2.39(4) no
H1 H3 . 2.89(4) no
H1 H4 . 2.37(4) no
H1 H5 . 3.14(4) no
H1 H9 4_555 3.60(4) no
H1 H15 1_565 3.36(4) no
H1 H17 3_755 3.33(4) no
H1 H18 3_755 3.27(4) no
H1 H19 . 2.31(4) no
H1 H19 3_745 3.49(4) no
H2 H3 . 1.65(4) no
H2 H4 . 2.45(4) no
H2 H8 4_555 2.59(4) no
H2 H9 4_545 3.33(5) no
H2 H9 4_555 3.14(5) no
H2 H10 4_555 3.39(4) no
H2 H11 4_545 2.83(4) no
H2 H12 4_545 3.38(4) no
H2 H17 3_755 3.12(5) no
H2 H18 3_745 3.01(5) no
H3 H4 1_545 3.58(4) no
H3 H4 . 2.83(4) no
H3 H9 4_545 2.80(4) no
H3 H11 4_545 3.52(4) no
H3 H15 . 2.39(4) no
H3 H18 3_745 2.83(4) no
H3 H19 3_745 3.27(4) no
H3 H22 . 3.57(3) no
H4 H5 . 2.62(4) no
H4 H6 . 3.42(4) no
H4 H9 4_555 2.90(4) no
H4 H10 4_555 3.31(4) no
H4 H21 1_565 3.39(3) no
H4 H22 1_565 2.41(3) no
H5 H6 . 1.57(3) no
H5 H7 . 2.37(4) no
H5 H8 . 2.37(4) no
H5 H15 1_565 2.43(4) no
H5 H16 1_565 2.73(4) no
H5 H19 . 3.49(4) no
H6 H7 . 2.91(4) no
H6 H8 . 2.41(4) no
H6 H10 . 2.64(4) no
H6 H11 1_565 2.99(4) no
H6 H13 . 2.68(4) no
H6 H14 1_565 2.68(4) no
H6 H15 1_565 3.34(4) no
H6 H21 1_565 3.29(3) no
H6 H21 2_655 3.56(3) no
H7 H8 . 1.61(4) no
H7 H9 . 2.32(4) no
H7 H10 . 2.94(4) no
H7 H11 . 2.58(4) no
H7 H16 1_565 2.83(4) no
H7 H17 2_755 2.68(4) no
H7 H18 2_755 2.78(4) no
H8 H9 . 2.40(4) no
H8 H10 . 2.48(4) no
H8 H11 1_565 2.62(4) no
H8 H15 1_565 3.56(4) no
H8 H16 1_565 2.35(4) no
H8 H17 2_755 2.60(4) no
H8 H18 2_755 3.53(4) no
H9 H10 . 1.62(4) no
H9 H11 . 2.36(4) no
H9 H12 . 2.40(4) no
H9 H13 . 3.57(4) no
H9 H18 2_755 2.89(4) no
H9 H22 4_544 2.93(3) no
H10 H11 . 2.98(4) no
H10 H11 1_565 3.56(4) no
H10 H12 . 2.42(4) no
H10 H12 1_565 3.57(4) no
H10 H13 . 2.53(4) no
H10 H20 2_655 2.89(3) no
H10 H20 4_544 3.48(3) no
H10 H21 2_655 3.58(3) no
H10 H22 4_544 2.82(3) no
H11 H12 . 1.69(4) no
H11 H13 . 2.97(4) no
H11 H14 . 2.44(4) no
H11 H15 . 3.57(4) no
H11 H16 . 3.49(4) no
H11 H18 2_755 3.60(4) no
H12 H13 . 2.36(4) no
H12 H14 . 2.39(4) no
H12 H20 2_645 2.70(3) no
H12 H20 4_544 3.21(3) no
H12 H21 2_645 2.91(3) no
H12 H22 2_645 3.55(3) no
H12 H22 4_544 3.18(3) no
H13 H13 2_655 2.98(6) no
H13 H14 . 1.63(4) no
H13 H14 2_655 3.28(4) no
H13 H21 2_645 3.13(3) no
H14 H20 2_645 3.53(3) no
H14 H21 . 3.29(3) no
H14 H21 2_645 2.60(3) no
H15 H16 . 2.31(4) no
H15 H19 1_545 3.52(4) no
H15 H19 3_745 3.46(4) no
H16 H17 . 2.43(4) no
H16 H17 2_745 2.47(4) no
H16 H18 1_545 3.54(4) no
H16 H19 1_545 2.76(4) no
H17 H17 2_745 2.92(7) no
H17 H18 . 2.36(5) no
H17 H18 2_755 3.06(5) no
H18 H19 . 2.37(4) no
H20 H20 3_645 3.542(4) no
H20 H20 3_655 3.542(4) no
H20 H21 . 1.55137(9) no
H20 H22 . 1.55132(7) no
H20 H22 3_655 3.554(5) no
H21 H22 . 1.55133(9) no

loop_
_geom_torsion_atom_site_label_1
_geom_torsion_atom_site_label_2
_geom_torsion_atom_site_label_3
_geom_torsion_atom_site_label_4
_geom_torsion
_geom_torsion_publ_flag
C17 O1 C4 C3 74.1(5) yes
C17 O1 C4 C5 -108.4(5) yes
C4 O1 C17 O2 -2.2(6) yes
C4 O1 C17 C18 177.5(4) yes
C3 C1 C2 C3 0.0(3) yes
C11 C1 C2 C3 -111.1(4) yes
C2 C1 C3 C2 0.0(3) yes
C2 C1 C3 C4 -109.7(5) yes
C11 C1 C3 C2 111.8(4) yes
C11 C1 C3 C4 2.1(6) yes
C2 C1 C11 C12 24.7(8) yes
C2 C1 C11 C16 -154.9(5) yes
C3 C1 C11 C12 -47.2(6) yes
C3 C1 C11 C16 133.2(4) yes
C1 C2 C3 C1 0.0(3) yes
C1 C2 C3 C4 111.9(5) yes
C1 C3 C4 O1 102.6(5) yes
C1 C3 C4 C5 -74.6(6) yes
C2 C3 C4 O1 31.2(7) yes
C2 C3 C4 C5 -146.0(5) yes
O1 C4 C5 C6 -175.7(3) yes
O1 C4 C5 C10 3.5(5) yes
C3 C4 C5 C6 1.4(7) yes
C3 C4 C5 C10 -179.4(4) yes
C4 C5 C6 C7 127.4(4) yes
C10 C5 C6 C7 -51.9(6) yes
C4 C5 C10 C9 -126.9(5) yes
C6 C5 C10 C9 52.4(6) yes
C5 C6 C7 C8 53.1(5) yes
C6 C7 C8 C9 -56.7(6) yes
C7 C8 C9 C10 57.3(6) yes
C8 C9 C10 C5 -54.2(6) yes
C1 C11 C12 C13 180.0(4) yes
C16 C11 C12 C13 -0.4(6) yes
C1 C11 C16 C15 -179.9(4) yes
C12 C11 C16 C15 0.5(6) yes
C11 C12 C13 C14 0.1(6) yes
C12 C13 C14 C15 0.2(7) yes
C13 C14 C15 C16 -0.1(7) yes
C14 C15 C16 C11 -0.2(7) yes

loop_
_cod_related_entry_id
_cod_related_entry_database
_cod_related_entry_code
1 ChemSpider 4411672
